data_7004435
loop_
_publ_author_name
'Swartz II, Douglas L.'
'Odom, Aaron L.'

_publ_section_title
;
 Effects of 5,5-substitution on dipyrrolylmethane ligand isomerization
;
_journal_issue 32
_journal_name_full 'Dalton Transactions'
_journal_page_first 4254
_journal_page_last 4258
_journal_paper_doi 10.1039/b806947f
_journal_year 2008
_chemical_formula_moiety 'C22 H36 N4 Ti'
_chemical_formula_sum 'C22 H36 N4 Ti'
_chemical_formula_weight 404.45
_space_group_IT_number 14
_symmetry_cell_setting monoclinic
_symmetry_Int_Tables_number 14
_symmetry_space_group_name_Hall '-P 2ybc'
_symmetry_space_group_name_H-M 'P 1 21/c 1'
_atom_sites_solution_hydrogens geom
_atom_sites_solution_primary direct
_atom_sites_solution_secondary difmap
_audit_creation_method SHELXL-97
_cell_angle_alpha 90.00
_cell_angle_beta 98.1850(10)
_cell_angle_gamma 90.00
_cell_formula_units_Z 4
_cell_length_a 21.3114(2)
_cell_length_b 8.58140(10)
_cell_length_c 12.23980(10)
_cell_measurement_reflns_used 9984
_cell_measurement_temperature 173(2)
_cell_measurement_theta_max 26.27
_cell_measurement_theta_min 2.56
_cell_volume 2215.63(4)
_computing_cell_refinement 'APEX2 (BRUKER, V2.1-0, 2007)'
_computing_data_collection 'COSMO (BRUKER, V1.56, 2007)'
_computing_data_reduction 'SAINT (BRUKER, V7.34A, 2007)'
_computing_molecular_graphics 'SHELXTL (BRUKER, 2000, V6.14)'
_computing_publication_material 'XCIF (Sheldrick and BRUKER, V6.14, 2001,)'
_computing_structure_refinement 'BRUKER, SHELXL-97, V6.14)'
_computing_structure_solution 'BRUKER, SHELXS-90, V6.14)'
_diffrn_ambient_temperature 173(2)
_diffrn_detector_area_resol_mean 836.6
_diffrn_measured_fraction_theta_full 0.997
_diffrn_measured_fraction_theta_max 0.995
_diffrn_measurement_device_type 'CCD area detector'
_diffrn_measurement_method '\w,and/f 0.5 deg'
_diffrn_radiation_monochromator graphite
_diffrn_radiation_probe x-ray
_diffrn_radiation_type MoK\a
_diffrn_radiation_wavelength 0.71073
_diffrn_reflns_av_R_equivalents 0.0313
_diffrn_reflns_av_sigmaI/netI 0.0233
_diffrn_reflns_limit_h_max 26
_diffrn_reflns_limit_h_min -26
_diffrn_reflns_limit_k_max 10
_diffrn_reflns_limit_k_min -10
_diffrn_reflns_limit_l_max 15
_diffrn_reflns_limit_l_min -15
_diffrn_reflns_number 35590
_diffrn_reflns_theta_full 25.00
_diffrn_reflns_theta_max 26.27
_diffrn_reflns_theta_min 1.93
_diffrn_source 'fine-focus sealed tube'
_exptl_absorpt_coefficient_mu 0.400
_exptl_absorpt_correction_T_max 0.9102
_exptl_absorpt_correction_T_min 0.8161
_exptl_absorpt_correction_type multi-scan
_exptl_absorpt_process_details SADABS
_exptl_crystal_colour orange
_exptl_crystal_density_diffrn 1.212
_exptl_crystal_density_method 'not measured'
_exptl_crystal_description plate
_exptl_crystal_F_000 872
_exptl_crystal_size_max 0.53
_exptl_crystal_size_mid 0.40
_exptl_crystal_size_min 0.24
_refine_diff_density_max 0.330
_refine_diff_density_min -0.292
_refine_diff_density_rms 0.049
_refine_ls_extinction_method none
_refine_ls_goodness_of_fit_ref 1.110
_refine_ls_hydrogen_treatment constr
_refine_ls_matrix_type full
_refine_ls_number_parameters 252
_refine_ls_number_reflns 4471
_refine_ls_number_restraints 0
_refine_ls_restrained_S_all 1.110
_refine_ls_R_factor_all 0.0452
_refine_ls_R_factor_gt 0.0357
_refine_ls_shift/su_max 0.019
_refine_ls_shift/su_mean 0.001
_refine_ls_structure_factor_coef Fsqd
_refine_ls_weighting_details 'calc w=1/[\s^2^(Fo^2^)+(0.0553P)^2^+0.5262P] where P=(Fo^2^+2Fc^2^)/3'
_refine_ls_weighting_scheme calc
_refine_ls_wR_factor_gt 0.0960
_refine_ls_wR_factor_ref 0.1010
_reflns_number_gt 3774
_reflns_number_total 4471
_reflns_threshold_expression >2sigma(I)
_cod_data_source_file b806947f.txt
_cod_data_source_block tinme2tmcpm_0ma
_cod_depositor_comments
;
The following automatic conversions were performed:
'_exptl_absorpt_correction_type' value 'Multi-scan' changed to
'multi-scan' according to
'/home/saulius/struct/CIF-dictionaries/cif_core.dic' dictionary named
'cif_core.dic' version 2.4.1 from 2010-06-29.

Automatic conversion script
Id: cif_fix_enum 1527 2010-12-29 10:47:43Z saulius 
;
_cod_original_sg_symbol_H-M 'P 21/c'
_cod_database_code 7004435

loop_
_symmetry_equiv_pos_as_xyz
'x, y, z'
'-x, y+1/2, -z+1/2'
'-x, -y, -z'
'x, -y-1/2, z-1/2'

loop_
_atom_site_label
_atom_site_type_symbol
_atom_site_fract_x
_atom_site_fract_y
_atom_site_fract_z
_atom_site_U_iso_or_equiv
_atom_site_adp_type
_atom_site_occupancy
_atom_site_symmetry_multiplicity
_atom_site_calc_flag
_atom_site_refinement_flags
_atom_site_disorder_assembly
_atom_site_disorder_group
Ti1 Ti 0.339513(12) 0.69190(3) 1.01734(2) 0.02116(11) Uani 1 1 d . . .
N1 N 0.27132(7) 0.5383(2) 1.09871(12) 0.0356(4) Uani 1 1 d . . .
N4 N 0.35583(7) 0.89432(17) 0.96627(12) 0.0308(3) Uani 1 1 d . . .
N3 N 0.41979(6) 0.62585(17) 1.09038(11) 0.0261(3) Uani 1 1 d . . .
N2 N 0.32788(6) 0.55008(16) 0.88396(10) 0.0234(3) Uani 1 1 d . . .
C42 C 0.41408(10) 0.9096(3) 0.91796(19) 0.0554(6) Uani 1 1 d . . .
H42A H 0.4406 0.9912 0.9569 0.083 Uiso 1 1 calc R . .
H42B H 0.4038 0.9375 0.8398 0.083 Uiso 1 1 calc R . .
H42C H 0.4371 0.8104 0.9246 0.083 Uiso 1 1 calc R . .
C41 C 0.32031(13) 1.0401(2) 0.9533(2) 0.0544(6) Uani 1 1 d . . .
H41A H 0.3473 1.1257 0.9854 0.082 Uiso 1 1 calc R . .
H41B H 0.2829 1.0322 0.9912 0.082 Uiso 1 1 calc R . .
H41C H 0.3069 1.0604 0.8747 0.082 Uiso 1 1 calc R . .
C5B C 0.10540(10) 0.1516(3) 0.9797(2) 0.0527(6) Uani 1 1 d . . .
H5BA H 0.1359 0.0964 1.0337 0.079 Uiso 1 1 calc R . .
H5BB H 0.1050 0.1044 0.9067 0.079 Uiso 1 1 calc R . .
H5BC H 0.0630 0.1440 1.0015 0.079 Uiso 1 1 calc R . .
C3B C 0.05165(9) 0.5976(3) 0.73581(16) 0.0459(5) Uani 1 1 d . . .
H3BA H 0.0073 0.5958 0.7484 0.069 Uiso 1 1 calc R . .
H3BB H 0.0583 0.5176 0.6814 0.069 Uiso 1 1 calc R . .
H3BC H 0.0618 0.7003 0.7080 0.069 Uiso 1 1 calc R . .
C5A C 0.12325(9) 0.3938(3) 1.09098(15) 0.0418(5) Uani 1 1 d . . .
H5AA H 0.1494 0.3301 1.1463 0.063 Uiso 1 1 calc R . .
H5AB H 0.0795 0.3956 1.1071 0.063 Uiso 1 1 calc R . .
H5AC H 0.1400 0.5003 1.0930 0.063 Uiso 1 1 calc R . .
C13 C 0.26021(9) 0.7988(2) 1.11373(16) 0.0392(5) Uani 1 1 d . . .
H13A H 0.2602 0.9057 1.1462 0.047 Uiso 1 1 calc R . .
C3A C 0.08213(9) 0.6953(2) 0.92420(17) 0.0386(5) Uani 1 1 d . . .
H3AA H 0.0375 0.6922 0.9356 0.058 Uiso 1 1 calc R . .
H3AB H 0.0914 0.7962 0.8926 0.058 Uiso 1 1 calc R . .
H3AC H 0.1093 0.6811 0.9951 0.058 Uiso 1 1 calc R . .
C32 C 0.43234(9) 0.4609(2) 1.10667(16) 0.0378(4) Uani 1 1 d . . .
H32A H 0.4703 0.4326 1.0743 0.057 Uiso 1 1 calc R . .
H32B H 0.3960 0.4009 1.0709 0.057 Uiso 1 1 calc R . .
H32C H 0.4392 0.4377 1.1859 0.057 Uiso 1 1 calc R . .
C14 C 0.28467(9) 0.6657(3) 1.16738(15) 0.0375(5) Uani 1 1 d . . .
H14A H 0.3046 0.6607 1.2463 0.045 Uiso 1 1 calc R . .
C31 C 0.47101(8) 0.7207(2) 1.14595(15) 0.0350(4) Uani 1 1 d . . .
H31A H 0.5097 0.7010 1.1135 0.052 Uiso 1 1 calc R . .
H31B H 0.4783 0.6941 1.2246 0.052 Uiso 1 1 calc R . .
H31C H 0.4596 0.8311 1.1373 0.052 Uiso 1 1 calc R . .
C4 C 0.07778(8) 0.4032(2) 0.88485(15) 0.0322(4) Uani 1 1 d . . .
H4A H 0.0716 0.3330 0.8201 0.039 Uiso 1 1 calc R . .
H4B H 0.0364 0.4119 0.9123 0.039 Uiso 1 1 calc R . .
C5 C 0.12457(8) 0.3237(2) 0.97544(15) 0.0320(4) Uani 1 1 d . . .
C23 C 0.34967(8) 0.3853(2) 0.75154(14) 0.0309(4) Uani 1 1 d . . .
H23A H 0.3714 0.3324 0.7000 0.037 Uiso 1 1 calc R . .
C3 C 0.09492(7) 0.5645(2) 0.84491(14) 0.0285(4) Uani 1 1 d . . .
C24 C 0.37303(8) 0.5019(2) 0.82077(13) 0.0289(4) Uani 1 1 d . . .
H24A H 0.4145 0.5443 0.8251 0.035 Uiso 1 1 calc R . .
C12 C 0.22960(7) 0.7532(2) 1.00922(14) 0.0275(4) Uani 1 1 d . . .
H12A H 0.2040 0.8215 0.9536 0.033 Uiso 1 1 calc R . .
C22 C 0.28647(8) 0.3577(2) 0.77109(13) 0.0275(4) Uani 1 1 d . . .
H22A H 0.2579 0.2828 0.7350 0.033 Uiso 1 1 calc R . .
C6 C 0.19122(8) 0.32825(19) 0.94152(14) 0.0265(4) Uani 1 1 d . . .
H6A H 0.1921 0.2540 0.8799 0.032 Uiso 1 1 calc R . .
H6B H 0.2216 0.2897 1.0045 0.032 Uiso 1 1 calc R . .
C2 C 0.16371(7) 0.5620(2) 0.81926(13) 0.0246(4) Uani 1 1 d . . .
H2A H 0.1765 0.6709 0.8074 0.030 Uiso 1 1 calc R . .
H2B H 0.1638 0.5060 0.7485 0.030 Uiso 1 1 calc R . .
C11 C 0.23587(7) 0.5932(2) 1.00348(12) 0.0235(3) Uani 1 1 d . . .
C21 C 0.27458(7) 0.45942(18) 0.85188(12) 0.0210(3) Uani 1 1 d . . .
C1 C 0.21551(7) 0.48742(19) 0.90559(12) 0.0206(3) Uani 1 1 d . . .

loop_
_atom_site_aniso_label
_atom_site_aniso_U_11
_atom_site_aniso_U_22
_atom_site_aniso_U_33
_atom_site_aniso_U_23
_atom_site_aniso_U_13
_atom_site_aniso_U_12
Ti1 0.01685(16) 0.02194(18) 0.02422(16) -0.00021(12) 0.00131(11) -0.00017(11)
N1 0.0274(7) 0.0477(10) 0.0317(8) 0.0005(7) 0.0038(6) -0.0087(7)
N4 0.0343(8) 0.0248(8) 0.0322(7) 0.0023(6) 0.0012(6) -0.0016(6)
N3 0.0217(7) 0.0263(8) 0.0295(7) 0.0019(6) 0.0010(5) -0.0003(6)
N2 0.0184(6) 0.0266(8) 0.0255(6) 0.0001(6) 0.0042(5) 0.0010(5)
C42 0.0443(12) 0.0652(16) 0.0580(13) 0.0281(12) 0.0120(10) -0.0077(11)
C41 0.0799(17) 0.0264(11) 0.0568(13) 0.0074(10) 0.0085(12) 0.0107(10)
C5B 0.0402(11) 0.0409(12) 0.0770(15) 0.0180(12) 0.0087(11) -0.0111(9)
C3B 0.0281(9) 0.0658(15) 0.0417(10) 0.0093(10) -0.0025(8) 0.0121(10)
C5A 0.0278(9) 0.0637(14) 0.0351(9) 0.0124(10) 0.0080(8) 0.0006(9)
C13 0.0268(9) 0.0487(13) 0.0445(10) -0.0243(10) 0.0130(8) -0.0075(8)
C3A 0.0257(9) 0.0381(11) 0.0540(12) -0.0039(9) 0.0129(8) 0.0036(8)
C32 0.0362(10) 0.0335(11) 0.0412(10) 0.0036(9) -0.0034(8) 0.0074(8)
C14 0.0311(9) 0.0559(13) 0.0265(8) -0.0094(9) 0.0070(7) -0.0134(9)
C31 0.0248(9) 0.0401(11) 0.0376(9) -0.0010(9) -0.0038(7) -0.0041(8)
C4 0.0200(8) 0.0374(11) 0.0382(9) -0.0021(8) 0.0002(7) -0.0049(7)
C5 0.0252(9) 0.0307(10) 0.0401(9) 0.0072(8) 0.0047(7) -0.0042(7)
C23 0.0323(9) 0.0339(10) 0.0279(8) 0.0002(8) 0.0088(7) 0.0134(8)
C3 0.0201(8) 0.0325(10) 0.0319(8) 0.0027(8) 0.0006(7) 0.0037(7)
C24 0.0214(8) 0.0363(10) 0.0306(8) 0.0021(8) 0.0087(7) 0.0053(7)
C12 0.0172(7) 0.0300(9) 0.0354(9) -0.0079(8) 0.0039(7) -0.0015(7)
C22 0.0322(9) 0.0242(9) 0.0253(8) -0.0028(7) 0.0014(7) 0.0049(7)
C6 0.0257(8) 0.0232(9) 0.0300(8) 0.0026(7) 0.0021(7) -0.0004(7)
C2 0.0227(8) 0.0265(9) 0.0242(8) 0.0026(7) 0.0017(6) 0.0041(7)
C11 0.0158(7) 0.0307(9) 0.0251(8) -0.0038(7) 0.0069(6) -0.0034(6)
C21 0.0219(7) 0.0203(8) 0.0202(7) 0.0033(6) 0.0008(6) 0.0033(6)
C1 0.0193(7) 0.0209(8) 0.0215(7) 0.0007(6) 0.0022(6) 0.0004(6)

loop_
_atom_type_symbol
_atom_type_description
_atom_type_scat_dispersion_real
_atom_type_scat_dispersion_imag
_atom_type_scat_source
C C 0.0033 0.0016 'International Tables Vol C Tables 4.2.6.8 and 6.1.1.4'
H H 0.0000 0.0000 'International Tables Vol C Tables 4.2.6.8 and 6.1.1.4'
N N 0.0061 0.0033 'International Tables Vol C Tables 4.2.6.8 and 6.1.1.4'
Ti Ti 0.2776 0.4457 'International Tables Vol C Tables 4.2.6.8 and 6.1.1.4'

loop_
_geom_angle_atom_site_label_1
_geom_angle_atom_site_label_2
_geom_angle_atom_site_label_3
_geom_angle
_geom_angle_site_symmetry_1
_geom_angle_site_symmetry_3
_geom_angle_publ_flag
N4 Ti1 N3 103.49(6) . . ?
N4 Ti1 N2 107.01(6) . . ?
N3 Ti1 N2 101.47(6) . . ?
N4 Ti1 N1 145.90(6) . . ?
N3 Ti1 N1 102.01(6) . . ?
N2 Ti1 N1 89.55(5) . . ?
N4 Ti1 C14 119.07(7) . . ?
N3 Ti1 C14 96.88(6) . . ?
N2 Ti1 C14 124.19(6) . . ?
N1 Ti1 C14 34.89(6) . . ?
N4 Ti1 C11 121.44(6) . . ?
N3 Ti1 C11 134.47(6) . . ?
N2 Ti1 C11 73.67(5) . . ?
N1 Ti1 C11 34.53(5) . . ?
C14 Ti1 C11 56.54(6) . . ?
N4 Ti1 C13 89.25(7) . . ?
N3 Ti1 C13 122.50(7) . . ?
N2 Ti1 C13 128.18(6) . . ?
N1 Ti1 C13 57.79(7) . . ?
C14 Ti1 C13 34.15(7) . . ?
C11 Ti1 C13 56.47(6) . . ?
N4 Ti1 C12 90.53(6) . . ?
N3 Ti1 C12 153.75(6) . . ?
N2 Ti1 C12 95.29(5) . . ?
N1 Ti1 C12 57.74(6) . . ?
C14 Ti1 C12 56.88(6) . . ?
C11 Ti1 C12 33.92(6) . . ?
C13 Ti1 C12 34.31(6) . . ?
C11 N1 C14 106.49(16) . . ?
C11 N1 Ti1 75.00(9) . . ?
C14 N1 Ti1 73.81(10) . . ?
C42 N4 C41 109.76(17) . . ?
C42 N4 Ti1 115.08(13) . . ?
C41 N4 Ti1 134.83(14) . . ?
C31 N3 C32 111.82(14) . . ?
C31 N3 Ti1 128.31(12) . . ?
C32 N3 Ti1 119.49(11) . . ?
C24 N2 C21 106.35(13) . . ?
C24 N2 Ti1 128.09(11) . . ?
C21 N2 Ti1 124.57(10) . . ?
N4 C42 H42A 109.5 . . ?
N4 C42 H42B 109.5 . . ?
H42A C42 H42B 109.5 . . ?
N4 C42 H42C 109.5 . . ?
H42A C42 H42C 109.5 . . ?
H42B C42 H42C 109.5 . . ?
N4 C41 H41A 109.5 . . ?
N4 C41 H41B 109.5 . . ?
H41A C41 H41B 109.5 . . ?
N4 C41 H41C 109.5 . . ?
H41A C41 H41C 109.5 . . ?
H41B C41 H41C 109.5 . . ?
C5 C5B H5BA 109.5 . . ?
C5 C5B H5BB 109.5 . . ?
H5BA C5B H5BB 109.5 . . ?
C5 C5B H5BC 109.5 . . ?
H5BA C5B H5BC 109.5 . . ?
H5BB C5B H5BC 109.5 . . ?
C3 C3B H3BA 109.5 . . ?
C3 C3B H3BB 109.5 . . ?
H3BA C3B H3BB 109.5 . . ?
C3 C3B H3BC 109.5 . . ?
H3BA C3B H3BC 109.5 . . ?
H3BB C3B H3BC 109.5 . . ?
C5 C5A H5AA 109.5 . . ?
C5 C5A H5AB 109.5 . . ?
H5AA C5A H5AB 109.5 . . ?
C5 C5A H5AC 109.5 . . ?
H5AA C5A H5AC 109.5 . . ?
H5AB C5A H5AC 109.5 . . ?
C14 C13 C12 107.30(17) . . ?
C14 C13 Ti1 70.76(11) . . ?
C12 C13 Ti1 73.26(10) . . ?
C14 C13 H13A 126.2 . . ?
C12 C13 H13A 126.2 . . ?
Ti1 C13 H13A 126.2 . . ?
C3 C3A H3AA 109.5 . . ?
C3 C3A H3AB 109.5 . . ?
H3AA C3A H3AB 109.5 . . ?
C3 C3A H3AC 109.5 . . ?
H3AA C3A H3AC 109.5 . . ?
H3AB C3A H3AC 109.5 . . ?
N3 C32 H32A 109.5 . . ?
N3 C32 H32B 109.5 . . ?
H32A C32 H32B 109.5 . . ?
N3 C32 H32C 109.5 . . ?
H32A C32 H32C 109.5 . . ?
H32B C32 H32C 109.5 . . ?
N1 C14 C13 109.48(16) . . ?
N1 C14 Ti1 71.31(10) . . ?
C13 C14 Ti1 75.09(11) . . ?
N1 C14 H14A 125.1 . . ?
C13 C14 H14A 125.1 . . ?
Ti1 C14 H14A 125.1 . . ?
N3 C31 H31A 109.5 . . ?
N3 C31 H31B 109.5 . . ?
H31A C31 H31B 109.5 . . ?
N3 C31 H31C 109.5 . . ?
H31A C31 H31C 109.5 . . ?
H31B C31 H31C 109.5 . . ?
C3 C4 C5 118.11(13) . . ?
C3 C4 H4A 107.8 . . ?
C5 C4 H4A 107.8 . . ?
C3 C4 H4B 107.8 . . ?
C5 C4 H4B 107.8 . . ?
H4A C4 H4B 107.1 . . ?
C6 C5 C5B 107.13(16) . . ?
C6 C5 C5A 112.12(14) . . ?
C5B C5 C5A 107.73(17) . . ?
C6 C5 C4 108.84(15) . . ?
C5B C5 C4 107.60(15) . . ?
C5A C5 C4 113.15(16) . . ?
C24 C23 C22 106.85(15) . . ?
C24 C23 H23A 126.6 . . ?
C22 C23 H23A 126.6 . . ?
C4 C3 C3A 112.83(15) . . ?
C4 C3 C3B 107.68(15) . . ?
C3A C3 C3B 106.01(15) . . ?
C4 C3 C2 109.24(14) . . ?
C3A C3 C2 113.51(14) . . ?
C3B C3 C2 107.21(14) . . ?
C23 C24 N2 110.30(15) . . ?
C23 C24 H24A 124.8 . . ?
N2 C24 H24A 124.8 . . ?
C11 C12 C13 106.66(16) . . ?
C11 C12 Ti1 71.46(9) . . ?
C13 C12 Ti1 72.43(10) . . ?
C11 C12 H12A 126.5 . . ?
C13 C12 H12A 126.5 . . ?
Ti1 C12 H12A 126.5 . . ?
C21 C22 C23 107.00(15) . . ?
C21 C22 H22A 126.5 . . ?
C23 C22 H22A 126.5 . . ?
C5 C6 C1 117.33(14) . . ?
C5 C6 H6A 108.0 . . ?
C1 C6 H6A 108.0 . . ?
C5 C6 H6B 108.0 . . ?
C1 C6 H6B 108.0 . . ?
H6A C6 H6B 107.2 . . ?
C3 C2 C1 118.14(13) . . ?
C3 C2 H2A 107.8 . . ?
C1 C2 H2A 107.8 . . ?
C3 C2 H2B 107.8 . . ?
C1 C2 H2B 107.8 . . ?
H2A C2 H2B 107.1 . . ?
N1 C11 C12 109.99(14) . . ?
N1 C11 C1 121.61(15) . . ?
C12 C11 C1 128.01(14) . . ?
N1 C11 Ti1 70.47(9) . . ?
C12 C11 Ti1 74.62(9) . . ?
C1 C11 Ti1 115.66(10) . . ?
C22 C21 N2 109.50(14) . . ?
C22 C21 C1 131.52(15) . . ?
N2 C21 C1 118.97(13) . . ?
C11 C1 C21 105.96(12) . . ?
C11 C1 C6 111.93(13) . . ?
C21 C1 C6 108.35(13) . . ?
C11 C1 C2 112.75(13) . . ?
C21 C1 C2 108.86(12) . . ?
C6 C1 C2 108.83(12) . . ?

loop_
_geom_bond_atom_site_label_1
_geom_bond_atom_site_label_2
_geom_bond_distance
_geom_bond_site_symmetry_2
_geom_bond_publ_flag
Ti1 N4 1.8950(15) . ?
Ti1 N3 1.9006(13) . ?
Ti1 N2 2.0230(13) . ?
Ti1 N1 2.2922(16) . ?
Ti1 C14 2.3239(18) . ?
Ti1 C11 2.3492(15) . ?
Ti1 C13 2.3785(19) . ?
Ti1 C12 2.3891(16) . ?
N1 C11 1.379(2) . ?
N1 C14 1.384(3) . ?
N4 C42 1.455(3) . ?
N4 C41 1.459(2) . ?
N3 C31 1.451(2) . ?
N3 C32 1.449(2) . ?
N2 C24 1.381(2) . ?
N2 C21 1.387(2) . ?
C42 H42A 0.9800 . ?
C42 H42B 0.9800 . ?
C42 H42C 0.9800 . ?
C41 H41A 0.9800 . ?
C41 H41B 0.9800 . ?
C41 H41C 0.9800 . ?
C5B C5 1.536(3) . ?
C5B H5BA 0.9800 . ?
C5B H5BB 0.9800 . ?
C5B H5BC 0.9800 . ?
C3B C3 1.537(2) . ?
C3B H3BA 0.9800 . ?
C3B H3BB 0.9800 . ?
C3B H3BC 0.9800 . ?
C5A C5 1.541(3) . ?
C5A H5AA 0.9800 . ?
C5A H5AB 0.9800 . ?
C5A H5AC 0.9800 . ?
C13 C14 1.382(3) . ?
C13 C12 1.406(2) . ?
C13 H13A 1.0000 . ?
C3A C3 1.534(3) . ?
C3A H3AA 0.9800 . ?
C3A H3AB 0.9800 . ?
C3A H3AC 0.9800 . ?
C32 H32A 0.9800 . ?
C32 H32B 0.9800 . ?
C32 H32C 0.9800 . ?
C14 H14A 1.0000 . ?
C31 H31A 0.9800 . ?
C31 H31B 0.9800 . ?
C31 H31C 0.9800 . ?
C4 C3 1.529(3) . ?
C4 C5 1.541(2) . ?
C4 H4A 0.9900 . ?
C4 H4B 0.9900 . ?
C5 C6 1.536(2) . ?
C23 C24 1.359(3) . ?
C23 C22 1.421(2) . ?
C23 H23A 0.9500 . ?
C3 C2 1.542(2) . ?
C24 H24A 0.9500 . ?
C12 C11 1.383(3) . ?
C12 H12A 1.0000 . ?
C22 C21 1.370(2) . ?
C22 H22A 0.9500 . ?
C6 C1 1.547(2) . ?
C6 H6A 0.9900 . ?
C6 H6B 0.9900 . ?
C2 C1 1.553(2) . ?
C2 H2A 0.9900 . ?
C2 H2B 0.9900 . ?
C11 C1 1.516(2) . ?
C21 C1 1.520(2) . ?

loop_
_geom_torsion_atom_site_label_1
_geom_torsion_atom_site_label_2
_geom_torsion_atom_site_label_3
_geom_torsion_atom_site_label_4
_geom_torsion
_geom_torsion_site_symmetry_1
_geom_torsion_site_symmetry_2
_geom_torsion_site_symmetry_3
_geom_torsion_site_symmetry_4
_geom_torsion_publ_flag
N4 Ti1 N1 C11 59.66(15) . . . . ?
N3 Ti1 N1 C11 -162.64(10) . . . . ?
N2 Ti1 N1 C11 -61.01(10) . . . . ?
C14 Ti1 N1 C11 112.57(15) . . . . ?
C13 Ti1 N1 C11 76.34(11) . . . . ?
C12 Ti1 N1 C11 35.53(9) . . . . ?
N4 Ti1 N1 C14 -52.90(15) . . . . ?
N3 Ti1 N1 C14 84.79(12) . . . . ?
N2 Ti1 N1 C14 -173.58(11) . . . . ?
C11 Ti1 N1 C14 -112.57(15) . . . . ?
C13 Ti1 N1 C14 -36.23(11) . . . . ?
C12 Ti1 N1 C14 -77.03(12) . . . . ?
N3 Ti1 N4 C42 43.02(15) . . . . ?
N2 Ti1 N4 C42 -63.67(14) . . . . ?
N1 Ti1 N4 C42 -179.59(12) . . . . ?
C14 Ti1 N4 C42 148.94(13) . . . . ?
C11 Ti1 N4 C42 -144.60(13) . . . . ?
C13 Ti1 N4 C42 166.35(14) . . . . ?
C12 Ti1 N4 C42 -159.37(14) . . . . ?
N3 Ti1 N4 C41 -144.37(18) . . . . ?
N2 Ti1 N4 C41 108.93(18) . . . . ?
N1 Ti1 N4 C41 -7.0(2) . . . . ?
C14 Ti1 N4 C41 -38.5(2) . . . . ?
C11 Ti1 N4 C41 28.0(2) . . . . ?
C13 Ti1 N4 C41 -21.05(19) . . . . ?
C12 Ti1 N4 C41 13.24(19) . . . . ?
N4 Ti1 N3 C31 29.30(16) . . . . ?
N2 Ti1 N3 C31 140.13(14) . . . . ?
N1 Ti1 N3 C31 -127.87(15) . . . . ?
C14 Ti1 N3 C31 -92.86(15) . . . . ?
C11 Ti1 N3 C31 -141.58(14) . . . . ?
C13 Ti1 N3 C31 -68.57(17) . . . . ?
C12 Ti1 N3 C31 -91.2(2) . . . . ?
N4 Ti1 N3 C32 -158.41(13) . . . . ?
N2 Ti1 N3 C32 -47.58(14) . . . . ?
N1 Ti1 N3 C32 44.42(14) . . . . ?
C14 Ti1 N3 C32 79.43(14) . . . . ?
C11 Ti1 N3 C32 30.72(17) . . . . ?
C13 Ti1 N3 C32 103.72(14) . . . . ?
C12 Ti1 N3 C32 81.05(19) . . . . ?
N4 Ti1 N2 C24 69.29(15) . . . . ?
N3 Ti1 N2 C24 -38.83(15) . . . . ?
N1 Ti1 N2 C24 -140.99(14) . . . . ?
C14 Ti1 N2 C24 -145.43(14) . . . . ?
C11 Ti1 N2 C24 -172.10(15) . . . . ?
C13 Ti1 N2 C24 172.18(13) . . . . ?
C12 Ti1 N2 C24 161.47(14) . . . . ?
N4 Ti1 N2 C21 -123.65(12) . . . . ?
N3 Ti1 N2 C21 128.23(12) . . . . ?
N1 Ti1 N2 C21 26.06(13) . . . . ?
C14 Ti1 N2 C21 21.63(15) . . . . ?
C11 Ti1 N2 C21 -5.05(12) . . . . ?
C13 Ti1 N2 C21 -20.76(16) . . . . ?
C12 Ti1 N2 C21 -31.47(13) . . . . ?
N4 Ti1 C13 C14 -152.24(11) . . . . ?
N3 Ti1 C13 C14 -46.68(13) . . . . ?
N2 Ti1 C13 C14 96.55(12) . . . . ?
N1 Ti1 C13 C14 37.02(10) . . . . ?
C11 Ti1 C13 C14 78.38(12) . . . . ?
C12 Ti1 C13 C14 115.71(16) . . . . ?
N4 Ti1 C13 C12 92.04(12) . . . . ?
N3 Ti1 C13 C12 -162.39(11) . . . . ?
N2 Ti1 C13 C12 -19.17(15) . . . . ?
N1 Ti1 C13 C12 -78.69(12) . . . . ?
C14 Ti1 C13 C12 -115.71(16) . . . . ?
C11 Ti1 C13 C12 -37.34(11) . . . . ?
C11 N1 C14 C13 -2.5(2) . . . . ?
Ti1 N1 C14 C13 65.93(14) . . . . ?
C11 N1 C14 Ti1 -68.46(11) . . . . ?
C12 C13 C14 N1 1.1(2) . . . . ?
Ti1 C13 C14 N1 -63.51(13) . . . . ?
C12 C13 C14 Ti1 64.65(12) . . . . ?
N4 Ti1 C14 N1 149.23(10) . . . . ?
N3 Ti1 C14 N1 -101.14(11) . . . . ?
N2 Ti1 C14 N1 7.77(13) . . . . ?
C11 Ti1 C14 N1 38.86(9) . . . . ?
C13 Ti1 C14 N1 117.03(15) . . . . ?
C12 Ti1 C14 N1 79.71(11) . . . . ?
N4 Ti1 C14 C13 32.20(13) . . . . ?
N3 Ti1 C14 C13 141.83(11) . . . . ?
N2 Ti1 C14 C13 -109.26(11) . . . . ?
N1 Ti1 C14 C13 -117.03(15) . . . . ?
C11 Ti1 C14 C13 -78.17(11) . . . . ?
C12 Ti1 C14 C13 -37.32(10) . . . . ?
C3 C4 C5 C6 -50.3(2) . . . . ?
C3 C4 C5 C5B -166.03(17) . . . . ?
C3 C4 C5 C5A 75.1(2) . . . . ?
C5 C4 C3 C3A -78.7(2) . . . . ?
C5 C4 C3 C3B 164.64(16) . . . . ?
C5 C4 C3 C2 48.5(2) . . . . ?
C22 C23 C24 N2 0.15(19) . . . . ?
C21 N2 C24 C23 -0.16(18) . . . . ?
Ti1 N2 C24 C23 168.76(11) . . . . ?
C14 C13 C12 C11 0.7(2) . . . . ?
Ti1 C13 C12 C11 63.71(11) . . . . ?
C14 C13 C12 Ti1 -63.00(13) . . . . ?
N4 Ti1 C12 C11 157.07(10) . . . . ?
N3 Ti1 C12 C11 -79.81(16) . . . . ?
N2 Ti1 C12 C11 49.93(10) . . . . ?
N1 Ti1 C12 C11 -36.18(9) . . . . ?
C14 Ti1 C12 C11 -77.90(11) . . . . ?
C13 Ti1 C12 C11 -115.04(16) . . . . ?
N4 Ti1 C12 C13 -87.89(12) . . . . ?
N3 Ti1 C12 C13 35.2(2) . . . . ?
N2 Ti1 C12 C13 164.98(12) . . . . ?
N1 Ti1 C12 C13 78.86(12) . . . . ?
C14 Ti1 C12 C13 37.15(12) . . . . ?
C11 Ti1 C12 C13 115.04(16) . . . . ?
C24 C23 C22 C21 -0.08(19) . . . . ?
C5B C5 C6 C1 166.52(16) . . . . ?
C5A C5 C6 C1 -75.50(19) . . . . ?
C4 C5 C6 C1 50.4(2) . . . . ?
C4 C3 C2 C1 -47.12(19) . . . . ?
C3A C3 C2 C1 79.74(19) . . . . ?
C3B C3 C2 C1 -163.53(16) . . . . ?
C14 N1 C11 C12 3.01(18) . . . . ?
Ti1 N1 C11 C12 -64.63(12) . . . . ?
C14 N1 C11 C1 176.39(14) . . . . ?
Ti1 N1 C11 C1 108.74(14) . . . . ?
C14 N1 C11 Ti1 67.64(11) . . . . ?
C13 C12 C11 N1 -2.33(18) . . . . ?
Ti1 C12 C11 N1 62.03(11) . . . . ?
C13 C12 C11 C1 -175.17(15) . . . . ?
Ti1 C12 C11 C1 -110.80(15) . . . . ?
C13 C12 C11 Ti1 -64.36(12) . . . . ?
N4 Ti1 C11 N1 -145.45(10) . . . . ?
N3 Ti1 C11 N1 24.14(13) . . . . ?
N2 Ti1 C11 N1 114.29(11) . . . . ?
C14 Ti1 C11 N1 -39.28(11) . . . . ?
C13 Ti1 C11 N1 -80.50(11) . . . . ?
C12 Ti1 C11 N1 -118.28(14) . . . . ?
N4 Ti1 C11 C12 -27.17(12) . . . . ?
N3 Ti1 C11 C12 142.41(10) . . . . ?
N2 Ti1 C11 C12 -127.43(10) . . . . ?
N1 Ti1 C11 C12 118.28(14) . . . . ?
C14 Ti1 C11 C12 79.00(12) . . . . ?
C13 Ti1 C11 C12 37.77(10) . . . . ?
N4 Ti1 C11 C1 98.03(12) . . . . ?
N3 Ti1 C11 C1 -92.39(13) . . . . ?
N2 Ti1 C11 C1 -2.23(11) . . . . ?
N1 Ti1 C11 C1 -116.53(16) . . . . ?
C14 Ti1 C11 C1 -155.80(15) . . . . ?
C13 Ti1 C11 C1 162.97(15) . . . . ?
C12 Ti1 C11 C1 125.20(16) . . . . ?
C23 C22 C21 N2 -0.01(18) . . . . ?
C23 C22 C21 C1 178.63(15) . . . . ?
C24 N2 C21 C22 0.10(17) . . . . ?
Ti1 N2 C21 C22 -169.31(11) . . . . ?
C24 N2 C21 C1 -178.74(13) . . . . ?
Ti1 N2 C21 C1 11.85(19) . . . . ?
N1 C11 C1 C21 -74.38(18) . . . . ?
C12 C11 C1 C21 97.71(18) . . . . ?
Ti1 C11 C1 C21 7.59(15) . . . . ?
N1 C11 C1 C6 43.53(19) . . . . ?
C12 C11 C1 C6 -144.38(16) . . . . ?
Ti1 C11 C1 C6 125.50(12) . . . . ?
N1 C11 C1 C2 166.64(14) . . . . ?
C12 C11 C1 C2 -21.3(2) . . . . ?
Ti1 C11 C1 C2 -111.39(12) . . . . ?
C22 C21 C1 C11 169.67(16) . . . . ?
N2 C21 C1 C11 -11.79(18) . . . . ?
C22 C21 C1 C6 49.4(2) . . . . ?
N2 C21 C1 C6 -132.07(14) . . . . ?
C22 C21 C1 C2 -68.8(2) . . . . ?
N2 C21 C1 C2 109.73(15) . . . . ?
C5 C6 C1 C11 76.07(17) . . . . ?
C5 C6 C1 C21 -167.45(13) . . . . ?
C5 C6 C1 C2 -49.23(19) . . . . ?
C3 C2 C1 C11 -77.33(18) . . . . ?
C3 C2 C1 C21 165.39(14) . . . . ?
C3 C2 C1 C6 47.49(19) . . . . ?
